data_1530873
loop_
_publ_author_name
'Thompson, P.'
'Reilly, J.J.'
'Reidinger, F.'
'Hastings, J.M.'
'Corliss, L.M.'

_publ_section_title
;
 Neutron diffraction study of gamma iron titanium deuteride
;
_journal_name_full 'Journal of Physics F'
_journal_page_first 61
_journal_page_last 66
_journal_volume 9
_journal_year 1979
_chemical_formula_sum 'D1.93 Fe Ti'
_chemical_name_systematic 'Fe Ti D1.93'
_space_group_IT_number 10
_symmetry_space_group_name_Hall '-P 2y'
_symmetry_space_group_name_H-M 'P 1 2/m 1'
_cell_angle_alpha 90
_cell_angle_beta 96.97
_cell_angle_gamma 90
_cell_formula_units_Z 2
_cell_length_a 4.7044
_cell_length_b 2.8301
_cell_length_c 4.7044
_cell_volume 62.171
_citation_journal_id_ASTM JPFMAT
_cod_data_source_file Thompson_JPFMAT_1979_454.cif
_cod_data_source_block D1.93Fe1Ti1
_cod_original_cell_volume 62.17114
_cod_original_formula_sum 'D1.93 Fe1 Ti1'
_cod_database_code 1530873

loop_
_symmetry_equiv_pos_as_xyz
x,y,z
-x,y,-z
-x,-y,-z
x,-y,z

loop_
_atom_site_label
_atom_site_type_symbol
_atom_site_fract_x
_atom_site_fract_y
_atom_site_fract_z
_atom_site_occupancy
_atom_site_U_iso_or_equiv
D1 D 0 0 0 1 0.0
D2 D 0.5 0 0 1 0.0
Ti1 Ti 0.294 0.5 0.229 1 0.0
D4 D 0 0.5 0.5 0.85 0.0
D3 D 0.5 0 0.5 1 0.0
Fe1 Fe 0.203 0 0.721 1 0.0
